data_2216058
loop_
_publ_author_name
'Wang, Pin-Liang'
'Zeng, Hai-Shu'
'Kang, Si-Shun'
'Li, Hai-Ling'
'Wang, Hai-Bo'

_publ_section_title 2-Methyl-5-{3-[4-(methylsulfonyl)phenyl]-1,2,4-oxadiazol-5-ylmethylsulfanyl}-1,3,4-thiadiazole
_journal_coeditor_code LW2039
_journal_issue 11
_journal_name_full 'Acta Crystallographica Section E'
_journal_page_first o4356
_journal_page_last o4356
_journal_paper_doi 10.1107/S1600536807050313
_journal_volume 63
_journal_year 2007
_chemical_formula_iupac 'C13 H12 N4 O3 S3'
_chemical_formula_moiety 'C13 H12 N4 O3 S3'
_chemical_formula_sum 'C13 H12 N4 O3 S3'
_chemical_formula_weight 368.45
_chemical_name_systematic
;
2-Methyl-5-{3-[4-(methylsulfonyl)phenyl]-1,2,4-oxadiazol-5-ylmethylsulfanyl}-
1,3,4-thiadiazole
;
_space_group_IT_number 14
_symmetry_cell_setting monoclinic
_symmetry_space_group_name_Hall '-P 2ybc'
_symmetry_space_group_name_H-M 'P 1 21/c 1'
_atom_sites_solution_hydrogens geom
_atom_sites_solution_primary direct
_atom_sites_solution_secondary difmap
_audit_creation_method SHELXL97
_cell_angle_alpha 90.00
_cell_angle_beta 108.26(3)
_cell_angle_gamma 90.00
_cell_formula_units_Z 4
_cell_length_a 12.365(3)
_cell_length_b 15.956(3)
_cell_length_c 8.2400(16)
_cell_measurement_reflns_used 25
_cell_measurement_temperature 293(2)
_cell_measurement_theta_max 13
_cell_measurement_theta_min 10
_cell_volume 1543.9(6)
_computing_cell_refinement 'CAD-4 Software (Enraf--Nonius, 1989)'
_computing_data_collection 'CAD-4 Software (Enraf--Nonius, 1989)'
_computing_data_reduction 'XCAD4 (Harms & Wocadlo, 1995)'
_computing_molecular_graphics 'SHELXTL (Siemens, 1996)'
_computing_publication_material 'SHELXL97 (Sheldrick, 1997)'
_computing_structure_refinement 'SHELXL97 (Sheldrick, 1997)'
_computing_structure_solution 'SHELXS97 (Sheldrick, 1997)'
_diffrn_ambient_temperature 293(2)
_diffrn_measured_fraction_theta_full 0.995
_diffrn_measured_fraction_theta_max 0.995
_diffrn_measurement_device_type 'Enraf--Nonius CAD-4'
_diffrn_measurement_method \w/2\q
_diffrn_radiation_monochromator graphite
_diffrn_radiation_source 'fine-focus sealed tube'
_diffrn_radiation_type MoK\a
_diffrn_radiation_wavelength 0.71073
_diffrn_reflns_av_R_equivalents 0.0322
_diffrn_reflns_av_sigmaI/netI 0.0347
_diffrn_reflns_limit_h_max 14
_diffrn_reflns_limit_h_min -15
_diffrn_reflns_limit_k_max 19
_diffrn_reflns_limit_k_min 0
_diffrn_reflns_limit_l_max 10
_diffrn_reflns_limit_l_min 0
_diffrn_reflns_number 3239
_diffrn_reflns_theta_full 26.01
_diffrn_reflns_theta_max 26.01
_diffrn_reflns_theta_min 1.73
_diffrn_standards_decay_% 0
_diffrn_standards_interval_count 200
_diffrn_standards_interval_time 2h
_diffrn_standards_number 3
_exptl_absorpt_coefficient_mu 0.500
_exptl_absorpt_correction_T_max 0.9067
_exptl_absorpt_correction_T_min 0.8251
_exptl_absorpt_correction_type psi-scan
_exptl_absorpt_process_details '(North <i>et al.</i>,  1968)'
_exptl_crystal_colour colourless
_exptl_crystal_density_diffrn 1.585
_exptl_crystal_density_method 'not measured'
_exptl_crystal_description block
_exptl_crystal_F_000 760
_exptl_crystal_size_max 0.40
_exptl_crystal_size_mid 0.30
_exptl_crystal_size_min 0.20
_refine_diff_density_max 0.374
_refine_diff_density_min -0.574
_refine_ls_extinction_method none
_refine_ls_goodness_of_fit_ref 1.066
_refine_ls_hydrogen_treatment constr
_refine_ls_matrix_type full
_refine_ls_number_parameters 208
_refine_ls_number_reflns 3019
_refine_ls_number_restraints 0
_refine_ls_restrained_S_all 1.066
_refine_ls_R_factor_all 0.0668
_refine_ls_R_factor_gt 0.0510
_refine_ls_shift/su_max 0.000
_refine_ls_shift/su_mean 0.000
_refine_ls_structure_factor_coef Fsqd
_refine_ls_weighting_details 'calc w = 1/[\s^2^(Fo^2^)+(0.08P)^2^+0.5P] where P=(Fo^2^+2Fc^2^)/3'
_refine_ls_weighting_scheme calc
_refine_ls_wR_factor_gt 0.1277
_refine_ls_wR_factor_ref 0.1376
_reflns_number_gt 2349
_reflns_number_total 3019
_reflns_threshold_expression I>2\s(I)
_cod_data_source_file lw2039.cif
_cod_data_source_block I
_cod_original_sg_symbol_H-M 'P 21/c'
_cod_database_code 2216058
_cod_database_fobs_code 2216058

loop_
_symmetry_equiv_pos_as_xyz
'x, y, z'
'-x, y+1/2, -z+1/2'
'-x, -y, -z'
'x, -y-1/2, z-1/2'

loop_
_atom_site_type_symbol
_atom_site_label
_atom_site_fract_x
_atom_site_fract_y
_atom_site_fract_z
_atom_site_U_iso_or_equiv
_atom_site_adp_type
_atom_site_calc_flag
_atom_site_refinement_flags
_atom_site_occupancy
S S1 0.72521(7) 0.34658(5) 0.36586(11) 0.0417(2) Uani d . 1
O O1 0.4584(2) 0.04592(14) 0.1689(3) 0.0481(6) Uani d . 1
N N1 0.7921(2) 0.19730(17) 0.4507(4) 0.0441(7) Uani d . 1
C C1 0.9215(3) 0.3017(2) 0.6335(5) 0.0467(8) Uani d . 1
H H1B 0.9637 0.2532 0.6874 0.070 Uiso calc R 1
H H1C 0.8978 0.3329 0.7159 0.070 Uiso calc R 1
H H1D 0.9690 0.3363 0.5886 0.070 Uiso calc R 1
S S2 0.52374(7) 0.27954(6) 0.09389(12) 0.0481(3) Uani d . 1
O O2 0.1594(2) 0.01484(14) 0.9643(3) 0.0488(6) Uani d . 1
N N2 0.6927(2) 0.18906(16) 0.3141(4) 0.0450(7) Uani d . 1
C C2 0.8194(3) 0.27461(18) 0.4915(4) 0.0372(7) Uani d . 1
S S3 0.10797(6) 0.07761(4) 0.83848(10) 0.0334(2) Uani d . 1
O O3 0.1006(2) 0.16209(13) 0.8943(3) 0.0482(6) Uani d . 1
N N3 0.3686(2) 0.15372(15) 0.2358(3) 0.0376(6) Uani d . 1
C C3 0.6486(3) 0.26122(18) 0.2582(4) 0.0363(7) Uani d . 1
N N4 0.4067(2) 0.01607(16) 0.2870(4) 0.0433(6) Uani d . 1
C C4 0.4766(3) 0.1743(2) 0.0265(4) 0.0487(9) Uani d . 1
H H4B 0.4181 0.1771 -0.0840 0.058 Uiso calc R 1
H H4C 0.5401 0.1430 0.0120 0.058 Uiso calc R 1
C C5 0.4305(3) 0.1279(2) 0.1470(4) 0.0399(7) Uani d . 1
C C6 0.3552(2) 0.08168(17) 0.3201(4) 0.0338(6) Uani d . 1
C C7 0.2925(2) 0.07993(17) 0.4449(4) 0.0340(7) Uani d . 1
C C8 0.2290(3) 0.14939(19) 0.4627(4) 0.0426(8) Uani d . 1
H H8A 0.2247 0.1960 0.3933 0.051 Uiso calc R 1
C C9 0.1727(3) 0.14945(18) 0.5821(4) 0.0394(7) Uani d . 1
H H9A 0.1297 0.1956 0.5938 0.047 Uiso calc R 1
C C10 0.1810(2) 0.07929(17) 0.6852(4) 0.0323(6) Uani d . 1
C C11 0.2437(3) 0.00997(18) 0.6702(4) 0.0374(7) Uani d . 1
H H11A 0.2484 -0.0363 0.7407 0.045 Uiso calc R 1
C C13 -0.0297(3) 0.0440(2) 0.7251(4) 0.0442(8) Uani d . 1
H H13A -0.0750 0.0415 0.8008 0.066 Uiso calc R 1
H H13B -0.0262 -0.0106 0.6782 0.066 Uiso calc R 1
H H13C -0.0636 0.0827 0.6342 0.066 Uiso calc R 1
C C12 0.2993(2) 0.01041(18) 0.5485(4) 0.0376(7) Uani d . 1
H H12A 0.3414 -0.0361 0.5361 0.045 Uiso calc R 1

loop_
_atom_site_aniso_label
_atom_site_aniso_U_11
_atom_site_aniso_U_22
_atom_site_aniso_U_33
_atom_site_aniso_U_12
_atom_site_aniso_U_13
_atom_site_aniso_U_23
S1 0.0426(4) 0.0254(4) 0.0617(5) 0.0052(3) 0.0227(4) 0.0095(3)
O1 0.0512(14) 0.0434(13) 0.0611(15) -0.0006(11) 0.0341(12) -0.0035(11)
N1 0.0510(16) 0.0318(14) 0.0530(16) 0.0119(12) 0.0215(14) 0.0076(12)
C1 0.0410(18) 0.0450(19) 0.056(2) 0.0067(15) 0.0188(15) 0.0063(16)
S2 0.0403(5) 0.0470(5) 0.0606(5) 0.0017(4) 0.0208(4) 0.0177(4)
O2 0.0559(14) 0.0431(13) 0.0513(13) 0.0099(11) 0.0222(11) 0.0146(11)
N2 0.0509(16) 0.0290(13) 0.0609(17) 0.0083(12) 0.0258(14) 0.0082(13)
C2 0.0400(16) 0.0305(16) 0.0501(18) 0.0080(13) 0.0273(14) 0.0082(13)
S3 0.0354(4) 0.0268(4) 0.0415(4) 0.0008(3) 0.0172(3) 0.0019(3)
O3 0.0613(15) 0.0302(12) 0.0605(14) 0.0002(10) 0.0296(12) -0.0083(10)
N3 0.0371(14) 0.0346(13) 0.0462(15) -0.0045(11) 0.0205(12) 0.0019(11)
C3 0.0412(16) 0.0275(14) 0.0499(18) 0.0026(12) 0.0284(14) 0.0057(13)
N4 0.0460(15) 0.0361(14) 0.0564(17) -0.0041(12) 0.0281(13) -0.0012(12)
C4 0.048(2) 0.058(2) 0.0481(19) -0.0096(17) 0.0268(16) -0.0005(16)
C5 0.0350(16) 0.0419(18) 0.0459(18) -0.0076(13) 0.0170(14) -0.0034(14)
C6 0.0282(14) 0.0314(15) 0.0444(16) -0.0058(12) 0.0153(12) -0.0019(12)
C7 0.0269(14) 0.0271(15) 0.0519(18) -0.0045(11) 0.0180(13) 0.0013(13)
C8 0.0475(18) 0.0276(15) 0.062(2) 0.0043(13) 0.0304(16) 0.0120(14)
C9 0.0408(17) 0.0253(14) 0.0605(19) 0.0077(13) 0.0280(15) 0.0090(14)
C10 0.0285(14) 0.0266(14) 0.0460(16) -0.0008(11) 0.0178(12) 0.0010(12)
C11 0.0375(15) 0.0229(14) 0.0564(19) 0.0032(12) 0.0214(14) 0.0085(13)
C13 0.0377(17) 0.0413(18) 0.057(2) -0.0043(14) 0.0192(15) -0.0019(15)
C12 0.0354(15) 0.0270(15) 0.0555(19) 0.0032(12) 0.0215(14) 0.0035(13)

loop_
_atom_type_symbol
_atom_type_description
_atom_type_scat_dispersion_real
_atom_type_scat_dispersion_imag
_atom_type_scat_source
C C 0.0033 0.0016 'International Tables Vol C Tables 4.2.6.8 and 6.1.1.4'
H H 0.0000 0.0000 'International Tables Vol C Tables 4.2.6.8 and 6.1.1.4'
N N 0.0061 0.0033 'International Tables Vol C Tables 4.2.6.8 and 6.1.1.4'
O O 0.0106 0.0060 'International Tables Vol C Tables 4.2.6.8 and 6.1.1.4'
S S 0.1246 0.1234 'International Tables Vol C Tables 4.2.6.8 and 6.1.1.4'

loop_
_geom_angle_atom_site_label_1
_geom_angle_atom_site_label_2
_geom_angle_atom_site_label_3
_geom_angle
C2 S1 C3 86.69(15)
C5 O1 N4 105.6(2)
C2 N1 N2 113.1(3)
C2 C1 H1B 109.5
C2 C1 H1C 109.5
H1B C1 H1C 109.5
C2 C1 H1D 109.5
H1B C1 H1D 109.5
H1C C1 H1D 109.5
C3 S2 C4 101.93(16)
C3 N2 N1 111.8(3)
N1 C2 C1 124.5(3)
N1 C2 S1 113.9(3)
C1 C2 S1 121.6(2)
O3 S3 O2 118.73(15)
O3 S3 C13 108.04(16)
O2 S3 C13 107.96(16)
O3 S3 C10 108.20(14)
O2 S3 C10 108.40(13)
C13 S3 C10 104.63(15)
C5 N3 C6 102.0(3)
N2 C3 S2 127.0(3)
N2 C3 S1 114.5(3)
S2 C3 S1 118.54(17)
C6 N4 O1 103.4(2)
C5 C4 S2 114.3(2)
C5 C4 H4B 108.7
S2 C4 H4B 108.7
C5 C4 H4C 108.7
S2 C4 H4C 108.7
H4B C4 H4C 107.6
N3 C5 O1 114.1(3)
N3 C5 C4 130.0(3)
O1 C5 C4 115.9(3)
N4 C6 N3 114.9(3)
N4 C6 C7 122.2(3)
N3 C6 C7 122.8(2)
C12 C7 C8 119.9(3)
C12 C7 C6 120.2(3)
C8 C7 C6 119.8(3)
C9 C8 C7 120.4(3)
C9 C8 H8A 119.8
C7 C8 H8A 119.8
C8 C9 C10 118.7(3)
C8 C9 H9A 120.6
C10 C9 H9A 120.6
C11 C10 C9 121.9(3)
C11 C10 S3 118.6(2)
C9 C10 S3 119.5(2)
C10 C11 C12 118.9(3)
C10 C11 H11A 120.6
C12 C11 H11A 120.6
S3 C13 H13A 109.5
S3 C13 H13B 109.5
H13A C13 H13B 109.5
S3 C13 H13C 109.5
H13A C13 H13C 109.5
H13B C13 H13C 109.5
C11 C12 C7 120.2(3)
C11 C12 H12A 119.9
C7 C12 H12A 119.9

loop_
_geom_bond_atom_site_label_1
_geom_bond_atom_site_label_2
_geom_bond_distance
S1 C2 1.729(3)
S1 C3 1.736(3)
O1 C5 1.350(4)
O1 N4 1.405(3)
N1 C2 1.295(4)
N1 N2 1.389(4)
C1 C2 1.492(5)
C1 H1B 0.9600
C1 H1C 0.9600
C1 H1D 0.9600
S2 C3 1.730(3)
S2 C4 1.807(4)
O2 S3 1.439(2)
N2 C3 1.295(4)
S3 O3 1.436(2)
S3 C13 1.750(3)
S3 C10 1.768(3)
N3 C5 1.281(4)
N3 C6 1.380(4)
N4 C6 1.298(4)
C4 C5 1.488(4)
C4 H4B 0.9700
C4 H4C 0.9700
C6 C7 1.468(4)
C7 C12 1.386(4)
C7 C8 1.393(4)
C8 C9 1.372(4)
C8 H8A 0.9300
C9 C10 1.389(4)
C9 H9A 0.9300
C10 C11 1.378(4)
C11 C12 1.383(4)
C11 H11A 0.9300
C13 H13A 0.9600
C13 H13B 0.9600
C13 H13C 0.9600
C12 H12A 0.9300

loop_
_geom_torsion_atom_site_label_1
_geom_torsion_atom_site_label_2
_geom_torsion_atom_site_label_3
_geom_torsion_atom_site_label_4
_geom_torsion
C2 N1 N2 C3 -0.3(4)
N2 N1 C2 C1 179.7(3)
N2 N1 C2 S1 0.0(3)
C3 S1 C2 N1 0.3(2)
C3 S1 C2 C1 -179.5(3)
N1 N2 C3 S2 -178.4(2)
N1 N2 C3 S1 0.6(3)
C4 S2 C3 N2 -0.4(3)
C4 S2 C3 S1 -179.38(17)
C2 S1 C3 N2 -0.5(2)
C2 S1 C3 S2 178.59(19)
C5 O1 N4 C6 0.3(3)
C3 S2 C4 C5 73.2(3)
C6 N3 C5 O1 -0.6(4)
C6 N3 C5 C4 -179.9(3)
N4 O1 C5 N3 0.2(4)
N4 O1 C5 C4 179.7(3)
S2 C4 C5 N3 38.5(5)
S2 C4 C5 O1 -140.8(3)
O1 N4 C6 N3 -0.6(4)
O1 N4 C6 C7 -177.6(3)
C5 N3 C6 N4 0.8(4)
C5 N3 C6 C7 177.7(3)
N4 C6 C7 C12 8.7(4)
N3 C6 C7 C12 -168.0(3)
N4 C6 C7 C8 -173.3(3)
N3 C6 C7 C8 10.0(4)
C12 C7 C8 C9 -0.1(5)
C6 C7 C8 C9 -178.2(3)
C7 C8 C9 C10 0.4(5)
C8 C9 C10 C11 -0.2(5)
C8 C9 C10 S3 -179.4(3)
O3 S3 C10 C11 150.6(2)
O2 S3 C10 C11 20.6(3)
C13 S3 C10 C11 -94.4(3)
O3 S3 C10 C9 -30.3(3)
O2 S3 C10 C9 -160.3(2)
C13 S3 C10 C9 84.7(3)
C9 C10 C11 C12 -0.2(5)
S3 C10 C11 C12 178.9(2)
C10 C11 C12 C7 0.5(5)
C8 C7 C12 C11 -0.4(5)
C6 C7 C12 C11 177.7(3)

loop_
_cod_related_entry_id
_cod_related_entry_database
_cod_related_entry_code
1 ChemSpider 21121206
